data_4119640
loop_
_publ_author_name
'Hayato Tsurugi'
'Hiromasa Tanahashi'
'Haruka Nishiyama'
'Waldemar Fegler'
'Teruhiko Saito'
'Andreas Sauer'
'Jun Okuda'
'Kazushi Mashima'

_publ_section_title
;
 Salt-Free Reducing Reagent of Bis(trimethylsilyl)cyclohexadiene Mediates
 Multielectron Reduction of Chloride Complexes of W(VI) and W(IV)
;
_journal_name_full 'Journal of the American Chemical Society'
_journal_page_first 5986
_journal_page_last 5989
_journal_paper_doi 10.1021/ja401589a
_journal_volume 135
_journal_year 2013
_chemical_formula_moiety 'C42 H50 Cl2 N2 O2 W, 0.5(C6 H14)'
_chemical_formula_sum 'C45 H57 Cl2 N2 O2 W'
_chemical_formula_weight 912.68
_chemical_name_common 6
_chemical_name_systematic
; 
 ? 
;
_space_group_IT_number 14
_symmetry_cell_setting monoclinic
_symmetry_Int_Tables_number 14
_symmetry_space_group_name_Hall '-P 2yn'
_symmetry_space_group_name_H-M 'P 1 21/n 1'
_atom_sites_solution_hydrogens geom
_atom_sites_solution_primary direct
_atom_sites_solution_secondary difmap
_audit_creation_method SHELXL-97
_cell_angle_alpha 90.00
_cell_angle_beta 100.484(4)
_cell_angle_gamma 90.00
_cell_formula_units_Z 4
_cell_length_a 8.8165(8)
_cell_length_b 25.7981(18)
_cell_length_c 18.9087(19)
_cell_measurement_reflns_used 7376
_cell_measurement_temperature 113(2)
_cell_measurement_theta_max 27.45
_cell_measurement_theta_min 3.01
_cell_volume 4229.0(6)
_computing_cell_refinement CrystalClear
_computing_data_collection 'CrystalClear (Rigaku Inc., 2007)'
_computing_data_reduction CrystalClear
_computing_molecular_graphics 'CrystalStructure 4.0'
_computing_publication_material 'CrystalStructure 4.0 (Rigaku, 2010)'
_computing_structure_refinement 'SHELXL-97 (Sheldrick, 1997)'
_computing_structure_solution 'SHELXS-97 (Sheldrick, 1990)'
_diffrn_ambient_temperature 113(2)
_diffrn_detector_area_resol_mean 7.314
_diffrn_measured_fraction_theta_full 0.987
_diffrn_measured_fraction_theta_max 0.987
_diffrn_measurement_device_type 'Rigaku Mercury70'
_diffrn_measurement_method \w
_diffrn_radiation_monochromator graphite
_diffrn_radiation_source 'fine-focus sealed tube'
_diffrn_radiation_type MoK\a
_diffrn_radiation_wavelength 0.71075
_diffrn_reflns_av_R_equivalents 0.0779
_diffrn_reflns_av_sigmaI/netI 0.0822
_diffrn_reflns_limit_h_max 11
_diffrn_reflns_limit_h_min -11
_diffrn_reflns_limit_k_max 33
_diffrn_reflns_limit_k_min -33
_diffrn_reflns_limit_l_max 24
_diffrn_reflns_limit_l_min -24
_diffrn_reflns_number 38977
_diffrn_reflns_theta_full 27.47
_diffrn_reflns_theta_max 27.47
_diffrn_reflns_theta_min 3.01
_exptl_absorpt_coefficient_mu 2.896
_exptl_absorpt_correction_T_max 0.6238
_exptl_absorpt_correction_T_min 0.6092
_exptl_absorpt_correction_type multi-scan
_exptl_absorpt_process_details 'REQAB (Rigaku, 1998)'
_exptl_crystal_colour red
_exptl_crystal_density_diffrn 1.433
_exptl_crystal_description block
_exptl_crystal_F_000 1860
_exptl_crystal_size_max 0.19
_exptl_crystal_size_mid 0.19
_exptl_crystal_size_min 0.18
_refine_diff_density_max 4.899
_refine_diff_density_min -1.381
_refine_diff_density_rms 0.185
_refine_ls_extinction_method none
_refine_ls_goodness_of_fit_ref 1.142
_refine_ls_hydrogen_treatment constr
_refine_ls_matrix_type full
_refine_ls_number_parameters 464
_refine_ls_number_reflns 9578
_refine_ls_number_restraints 0
_refine_ls_restrained_S_all 1.142
_refine_ls_R_factor_all 0.0855
_refine_ls_R_factor_gt 0.0540
_refine_ls_shift/su_max 0.001
_refine_ls_shift/su_mean 0.000
_refine_ls_structure_factor_coef Fsqd
_refine_ls_weighting_details 'calc w=1/[\s^2^(Fo^2^)+(0.0316P)^2^+20.0045P] where P=(Fo^2^+2Fc^2^)/3'
_refine_ls_weighting_scheme calc
_refine_ls_wR_factor_gt 0.1094
_refine_ls_wR_factor_ref 0.1338
_reflns_number_gt 6899
_reflns_number_total 9578
_reflns_threshold_expression >2sigma(I)
_cod_data_source_file ja401589a_si_001_5.cif
_cod_data_source_block 6
_cod_database_code 4119640

loop_
_symmetry_equiv_pos_as_xyz
'x, y, z'
'-x+1/2, y+1/2, -z+1/2'
'-x, -y, -z'
'x-1/2, -y-1/2, z-1/2'

loop_
_atom_site_label
_atom_site_type_symbol
_atom_site_fract_x
_atom_site_fract_y
_atom_site_fract_z
_atom_site_U_iso_or_equiv
_atom_site_adp_type
_atom_site_occupancy
_atom_site_symmetry_multiplicity
_atom_site_calc_flag
_atom_site_refinement_flags
W1 W 0.77163(3) 0.196141(10) 0.467183(15) 0.02128(9) Uani 1 1 d .
Cl1 Cl 0.52416(19) 0.15988(6) 0.45826(10) 0.0305(4) Uani 1 1 d .
Cl2 Cl 0.8047(2) 0.18237(6) 0.34901(9) 0.0284(4) Uani 1 1 d .
O1 O 0.7354(5) 0.23582(18) 0.5506(2) 0.0256(10) Uani 1 1 d .
O2 O 0.7058(5) 0.26711(17) 0.4291(2) 0.0240(10) Uani 1 1 d .
N1 N 0.9985(6) 0.2084(2) 0.5028(3) 0.0241(12) Uani 1 1 d .
N2 N 0.8539(6) 0.1244(2) 0.4991(3) 0.0223(12) Uani 1 1 d .
C1 C 1.0906(8) 0.1651(3) 0.5104(4) 0.0263(15) Uani 1 1 d .
H8 H 1.1999 0.1668 0.5172 0.032 Uiso 1 1 calc R
C2 C 1.0129(8) 0.1196(3) 0.5075(4) 0.0259(15) Uani 1 1 d .
H9 H 1.0634 0.0869 0.5110 0.031 Uiso 1 1 calc R
C3 C 1.0660(8) 0.2573(3) 0.5340(4) 0.0279(16) Uani 1 1 d .
C4 C 1.0952(7) 0.2622(3) 0.6096(4) 0.0263(15) Uani 1 1 d .
C5 C 1.1572(8) 0.3091(3) 0.6384(4) 0.0329(17) Uani 1 1 d .
H14 H 1.1764 0.3138 0.6891 0.039 Uiso 1 1 calc R
C6 C 1.1909(9) 0.3485(3) 0.5954(4) 0.0363(18) Uani 1 1 d .
H13 H 1.2325 0.3801 0.6163 0.044 Uiso 1 1 calc R
C7 C 1.1643(9) 0.3422(3) 0.5213(5) 0.0395(19) Uani 1 1 d .
H12 H 1.1891 0.3699 0.4922 0.047 Uiso 1 1 calc R
C8 C 1.1028(8) 0.2971(3) 0.4883(4) 0.0288(16) Uani 1 1 d .
C9 C 1.0685(8) 0.2181(3) 0.6607(4) 0.0275(15) Uani 1 1 d .
H15 H 1.0036 0.1912 0.6315 0.033 Uiso 1 1 calc R
C10 C 0.9827(8) 0.2360(3) 0.7206(4) 0.0333(17) Uani 1 1 d .
H49A H 1.0449 0.2619 0.7507 0.040 Uiso 1 1 calc R
H49B H 0.9652 0.2061 0.7502 0.040 Uiso 1 1 calc R
H49C H 0.8833 0.2512 0.6989 0.040 Uiso 1 1 calc R
C11 C 1.2230(8) 0.1928(3) 0.6935(4) 0.0369(18) Uani 1 1 d .
H50A H 1.2043 0.1632 0.7233 0.044 Uiso 1 1 calc R
H50B H 1.2884 0.2182 0.7233 0.044 Uiso 1 1 calc R
H50C H 1.2750 0.1808 0.6549 0.044 Uiso 1 1 calc R
C12 C 1.0902(9) 0.2888(3) 0.4081(4) 0.0341(18) Uani 1 1 d .
H17 H 0.9937 0.2686 0.3909 0.041 Uiso 1 1 calc R
C13 C 1.0793(10) 0.3393(3) 0.3649(5) 0.048(2) Uani 1 1 d .
H47A H 1.1719 0.3602 0.3811 0.057 Uiso 1 1 calc R
H47B H 0.9879 0.3587 0.3723 0.057 Uiso 1 1 calc R
H47C H 1.0710 0.3312 0.3137 0.057 Uiso 1 1 calc R
C14 C 1.2264(10) 0.2564(3) 0.3920(4) 0.046(2) Uani 1 1 d .
H48A H 1.2272 0.2226 0.4159 0.055 Uiso 1 1 calc R
H48B H 1.3233 0.2746 0.4100 0.055 Uiso 1 1 calc R
H48C H 1.2154 0.2512 0.3400 0.055 Uiso 1 1 calc R
C15 C 0.7764(7) 0.0754(3) 0.5097(4) 0.0244(15) Uani 1 1 d .
C16 C 0.7651(8) 0.0370(3) 0.4574(4) 0.0264(15) Uani 1 1 d .
C17 C 0.7081(7) -0.0116(3) 0.4730(4) 0.0277(16) Uani 1 1 d .
H20 H 0.6987 -0.0383 0.4378 0.033 Uiso 1 1 calc R
C18 C 0.6655(8) -0.0216(3) 0.5384(4) 0.0347(18) Uani 1 1 d .
H21 H 0.6302 -0.0551 0.5488 0.042 Uiso 1 1 calc R
C19 C 0.6749(8) 0.0182(3) 0.5893(4) 0.0300(16) Uani 1 1 d .
H22 H 0.6440 0.0115 0.6340 0.036 Uiso 1 1 calc R
C20 C 0.7286(7) 0.0679(3) 0.5762(4) 0.0247(15) Uani 1 1 d .
C21 C 0.8041(8) 0.0470(3) 0.3826(4) 0.0308(17) Uani 1 1 d .
H24 H 0.8653 0.0798 0.3852 0.037 Uiso 1 1 calc R
C22 C 0.6554(9) 0.0548(3) 0.3269(4) 0.0394(19) Uani 1 1 d .
H25A H 0.6820 0.0632 0.2801 0.047 Uiso 1 1 calc R
H25B H 0.5953 0.0833 0.3423 0.047 Uiso 1 1 calc R
H25C H 0.5942 0.0229 0.3228 0.047 Uiso 1 1 calc R
C23 C 0.9026(9) 0.0032(3) 0.3591(4) 0.0380(19) Uani 1 1 d .
H26A H 1.0003 0.0006 0.3932 0.046 Uiso 1 1 calc R
H26B H 0.9236 0.0108 0.3110 0.046 Uiso 1 1 calc R
H26C H 0.8466 -0.0297 0.3580 0.046 Uiso 1 1 calc R
C24 C 0.7334(8) 0.1093(3) 0.6330(4) 0.0293(16) Uani 1 1 d .
H27 H 0.7713 0.1419 0.6136 0.035 Uiso 1 1 calc R
C25 C 0.5736(9) 0.1207(3) 0.6510(4) 0.042(2) Uani 1 1 d .
H29A H 0.5002 0.1276 0.6065 0.050 Uiso 1 1 calc R
H29B H 0.5800 0.1510 0.6825 0.050 Uiso 1 1 calc R
H29C H 0.5386 0.0907 0.6754 0.050 Uiso 1 1 calc R
C26 C 0.8465(9) 0.0953(3) 0.7021(4) 0.0390(19) Uani 1 1 d .
H28A H 0.9505 0.0914 0.6913 0.047 Uiso 1 1 calc R
H28B H 0.8146 0.0627 0.7215 0.047 Uiso 1 1 calc R
H28C H 0.8467 0.1229 0.7377 0.047 Uiso 1 1 calc R
C27 C 0.6902(7) 0.2865(2) 0.5446(4) 0.0225(14) Uani 1 1 d .
C28 C 0.6741(7) 0.3035(2) 0.4743(4) 0.0212(14) Uani 1 1 d .
C29 C 0.6790(8) 0.3142(3) 0.6110(4) 0.0248(15) Uani 1 1 d .
C30 C 0.5809(8) 0.2970(3) 0.6557(4) 0.0289(16) Uani 1 1 d .
H31 H 0.5146 0.2683 0.6419 0.035 Uiso 1 1 calc R
C31 C 0.5801(9) 0.3221(3) 0.7212(4) 0.0359(18) Uani 1 1 d .
H33 H 0.5123 0.3104 0.7515 0.043 Uiso 1 1 calc R
C32 C 0.6768(8) 0.3639(3) 0.7426(4) 0.0303(16) Uani 1 1 d .
C33 C 0.7755(8) 0.3800(3) 0.6969(4) 0.0300(16) Uani 1 1 d .
H35 H 0.8441 0.4081 0.7113 0.036 Uiso 1 1 calc R
C34 C 0.7763(8) 0.3565(3) 0.6317(4) 0.0293(16) Uani 1 1 d .
H32 H 0.8423 0.3689 0.6010 0.035 Uiso 1 1 calc R
C35 C 0.6803(10) 0.3900(3) 0.8148(4) 0.042(2) Uani 1 1 d .
H36A H 0.6559 0.4269 0.8074 0.050 Uiso 1 1 calc R
H36B H 0.7833 0.3863 0.8443 0.050 Uiso 1 1 calc R
H36C H 0.6040 0.3737 0.8394 0.050 Uiso 1 1 calc R
C36 C 0.6284(8) 0.3551(3) 0.4445(4) 0.0268(15) Uani 1 1 d .
C37 C 0.5390(8) 0.3887(3) 0.4779(4) 0.0285(16) Uani 1 1 d .
H37 H 0.5040 0.3782 0.5203 0.034 Uiso 1 1 calc R
C38 C 0.5018(8) 0.4374(3) 0.4493(4) 0.0313(17) Uani 1 1 d .
H38 H 0.4427 0.4601 0.4731 0.038 Uiso 1 1 calc R
C39 C 0.5489(9) 0.4543(3) 0.3860(4) 0.0327(17) Uani 1 1 d .
C40 C 0.6324(9) 0.4194(3) 0.3529(4) 0.0349(18) Uani 1 1 d .
H41 H 0.6646 0.4295 0.3096 0.042 Uiso 1 1 calc R
C41 C 0.6710(8) 0.3707(3) 0.3801(4) 0.0281(16) Uani 1 1 d .
H40 H 0.7266 0.3477 0.3550 0.034 Uiso 1 1 calc R
C42 C 0.5090(11) 0.5079(3) 0.3559(5) 0.045(2) Uani 1 1 d .
H43A H 0.4469 0.5050 0.3075 0.054 Uiso 1 1 calc R
H43B H 0.6041 0.5269 0.3535 0.054 Uiso 1 1 calc R
H43C H 0.4501 0.5265 0.3871 0.054 Uiso 1 1 calc R
C43 C 0.5683(14) 0.0196(4) 0.8420(6) 0.075(3) Uani 1 1 d .
H44A H 0.5809 -0.0042 0.8030 0.091 Uiso 1 1 calc R
H44B H 0.6583 0.0425 0.8526 0.091 Uiso 1 1 calc R
H44C H 0.4751 0.0405 0.8272 0.091 Uiso 1 1 calc R
C44 C 0.5544(16) -0.0105(5) 0.9069(7) 0.092(4) Uani 1 1 d .
H43D H 0.4806 -0.0389 0.8915 0.110 Uiso 1 1 calc R
H43E H 0.6559 -0.0268 0.9244 0.110 Uiso 1 1 calc R
C45 C 0.5073(14) 0.0141(4) 0.9679(6) 0.078(3) Uiso 1 1 d .
H45A H 0.5811 0.0427 0.9830 0.094 Uiso 1 1 calc R
H45B H 0.4060 0.0305 0.9501 0.094 Uiso 1 1 calc R

loop_
_atom_site_aniso_label
_atom_site_aniso_U_11
_atom_site_aniso_U_22
_atom_site_aniso_U_33
_atom_site_aniso_U_23
_atom_site_aniso_U_13
_atom_site_aniso_U_12
W1 0.02267(15) 0.01964(14) 0.02172(17) 0.00048(11) 0.00453(11) 0.00174(11)
Cl1 0.0251(8) 0.0252(8) 0.0407(11) 0.0006(8) 0.0048(8) -0.0006(7)
Cl2 0.0346(9) 0.0285(9) 0.0234(9) 0.0026(7) 0.0085(7) 0.0017(7)
O1 0.019(2) 0.028(3) 0.027(3) 0.001(2) -0.001(2) 0.0011(19)
O2 0.024(2) 0.023(2) 0.024(3) -0.001(2) 0.004(2) 0.0047(19)
N1 0.027(3) 0.026(3) 0.020(3) 0.003(2) 0.006(2) 0.007(2)
N2 0.018(3) 0.022(3) 0.027(3) -0.005(2) 0.006(2) 0.002(2)
C1 0.023(3) 0.032(4) 0.026(4) -0.001(3) 0.010(3) 0.007(3)
C2 0.025(3) 0.024(3) 0.030(4) 0.003(3) 0.008(3) 0.007(3)
C3 0.026(4) 0.023(4) 0.035(4) -0.002(3) 0.008(3) -0.001(3)
C4 0.021(3) 0.032(4) 0.027(4) 0.000(3) 0.007(3) 0.001(3)
C5 0.021(3) 0.035(4) 0.039(5) -0.005(4) -0.002(3) -0.004(3)
C6 0.038(4) 0.031(4) 0.039(5) -0.010(4) 0.004(4) -0.006(3)
C7 0.037(4) 0.031(4) 0.051(6) 0.010(4) 0.009(4) -0.002(3)
C8 0.024(3) 0.032(4) 0.029(4) 0.000(3) 0.003(3) -0.005(3)
C9 0.027(4) 0.029(4) 0.026(4) 0.000(3) 0.005(3) -0.001(3)
C10 0.032(4) 0.037(4) 0.029(4) -0.002(3) 0.000(3) 0.000(3)
C11 0.031(4) 0.043(5) 0.036(5) 0.008(4) 0.004(3) 0.009(3)
C12 0.033(4) 0.036(4) 0.033(5) 0.005(3) 0.005(3) -0.009(3)
C13 0.048(5) 0.046(5) 0.050(6) 0.020(4) 0.009(4) -0.010(4)
C14 0.055(5) 0.051(5) 0.034(5) 0.002(4) 0.015(4) 0.002(4)
C15 0.020(3) 0.027(4) 0.027(4) 0.006(3) 0.008(3) 0.005(3)
C16 0.027(4) 0.020(3) 0.032(4) -0.001(3) 0.005(3) 0.005(3)
C17 0.019(3) 0.027(4) 0.040(4) -0.006(3) 0.013(3) 0.004(3)
C18 0.033(4) 0.031(4) 0.039(5) 0.003(3) 0.003(4) -0.004(3)
C19 0.026(4) 0.031(4) 0.032(4) 0.012(3) 0.004(3) -0.001(3)
C20 0.021(3) 0.026(3) 0.027(4) 0.001(3) 0.004(3) -0.002(3)
C21 0.032(4) 0.031(4) 0.031(4) -0.001(3) 0.008(3) 0.000(3)
C22 0.039(5) 0.045(5) 0.032(5) 0.007(4) 0.001(4) -0.005(4)
C23 0.039(4) 0.038(4) 0.043(5) -0.008(4) 0.021(4) 0.000(3)
C24 0.031(4) 0.026(4) 0.032(4) 0.000(3) 0.009(3) 0.001(3)
C25 0.043(5) 0.043(5) 0.042(5) -0.004(4) 0.017(4) 0.015(4)
C26 0.049(5) 0.035(4) 0.030(5) -0.001(3) 0.000(4) 0.004(4)
C27 0.025(3) 0.018(3) 0.024(4) 0.004(3) 0.005(3) 0.000(3)
C28 0.017(3) 0.020(3) 0.027(4) -0.001(3) 0.004(3) -0.001(3)
C29 0.024(3) 0.030(4) 0.019(4) 0.003(3) 0.002(3) 0.003(3)
C30 0.034(4) 0.030(4) 0.024(4) -0.004(3) 0.009(3) -0.004(3)
C31 0.035(4) 0.045(5) 0.030(4) 0.000(4) 0.013(3) -0.003(4)
C32 0.037(4) 0.033(4) 0.021(4) 0.000(3) 0.004(3) 0.004(3)
C33 0.033(4) 0.023(4) 0.032(4) 0.001(3) 0.000(3) -0.007(3)
C34 0.036(4) 0.028(4) 0.024(4) 0.004(3) 0.006(3) 0.001(3)
C35 0.048(5) 0.039(5) 0.036(5) -0.006(4) 0.004(4) 0.002(4)
C36 0.031(4) 0.019(3) 0.029(4) -0.002(3) 0.001(3) -0.004(3)
C37 0.031(4) 0.026(4) 0.028(4) -0.003(3) 0.003(3) 0.002(3)
C38 0.036(4) 0.028(4) 0.032(4) -0.001(3) 0.009(3) 0.011(3)
C39 0.042(4) 0.024(4) 0.030(4) -0.002(3) -0.001(3) -0.001(3)
C40 0.038(4) 0.031(4) 0.037(5) 0.005(3) 0.008(4) 0.002(3)
C41 0.039(4) 0.027(4) 0.019(4) -0.004(3) 0.007(3) 0.005(3)
C42 0.066(6) 0.022(4) 0.046(5) 0.010(4) 0.007(4) 0.004(4)
C43 0.088(9) 0.065(7) 0.075(8) -0.010(6) 0.018(7) 0.013(6)
C44 0.109(11) 0.095(10) 0.075(9) 0.005(8) 0.029(8) 0.026(8)

loop_
_atom_type_symbol
_atom_type_description
_atom_type_scat_dispersion_real
_atom_type_scat_dispersion_imag
_atom_type_scat_source
C C 0.0033 0.0016 'International Tables Vol C Tables 4.2.6.8 and 6.1.1.4'
H H 0.0000 0.0000 'International Tables Vol C Tables 4.2.6.8 and 6.1.1.4'
Cl Cl 0.1484 0.1585 'International Tables Vol C Tables 4.2.6.8 and 6.1.1.4'
N N 0.0061 0.0033 'International Tables Vol C Tables 4.2.6.8 and 6.1.1.4'
O O 0.0106 0.0060 'International Tables Vol C Tables 4.2.6.8 and 6.1.1.4'
W W -0.8490 6.8722 'International Tables Vol C Tables 4.2.6.8 and 6.1.1.4'

loop_
_geom_angle_atom_site_label_1
_geom_angle_atom_site_label_2
_geom_angle_atom_site_label_3
_geom_angle
_geom_angle_site_symmetry_1
O1 W1 O2 74.56(18) .
O1 W1 N1 86.9(2) .
O2 W1 N1 100.4(2) .
O1 W1 N2 109.8(2) .
O2 W1 N2 174.29(19) .
N1 W1 N2 76.5(2) .
O1 W1 Cl2 156.92(14) .
O2 W1 Cl2 82.76(13) .
N1 W1 Cl2 93.14(16) .
N2 W1 Cl2 92.60(16) .
O1 W1 Cl1 88.89(14) .
O2 W1 Cl1 97.64(13) .
N1 W1 Cl1 159.66(16) .
N2 W1 Cl1 86.30(15) .
Cl2 W1 Cl1 98.44(6) .
C27 O1 W1 121.5(4) .
C28 O2 W1 119.4(4) .
C1 N1 C3 117.9(6) .
C1 N1 W1 116.0(5) .
C3 N1 W1 125.0(4) .
C2 N2 C15 113.1(5) .
C2 N2 W1 114.4(4) .
C15 N2 W1 132.3(4) .
C2 C1 N1 114.6(6) .
C2 C1 H8 122.7 .
N1 C1 H8 122.7 .
C1 C2 N2 114.9(6) .
C1 C2 H9 122.6 .
N2 C2 H9 122.6 .
C4 C3 C8 122.2(6) .
C4 C3 N1 118.0(6) .
C8 C3 N1 119.8(6) .
C5 C4 C3 117.3(7) .
C5 C4 C9 119.4(6) .
C3 C4 C9 123.3(6) .
C6 C5 C4 121.7(7) .
C6 C5 H14 119.2 .
C4 C5 H14 119.2 .
C5 C6 C7 119.9(7) .
C5 C6 H13 120.0 .
C7 C6 H13 120.0 .
C8 C7 C6 122.3(7) .
C8 C7 H12 118.8 .
C6 C7 H12 118.8 .
C7 C8 C3 116.6(7) .
C7 C8 C12 121.5(7) .
C3 C8 C12 121.7(6) .
C4 C9 C11 110.1(6) .
C4 C9 C10 113.1(6) .
C11 C9 C10 110.3(6) .
C4 C9 H15 107.7 .
C11 C9 H15 107.7 .
C10 C9 H15 107.7 .
C9 C10 H49A 109.5 .
C9 C10 H49B 109.5 .
H49A C10 H49B 109.5 .
C9 C10 H49C 109.5 .
H49A C10 H49C 109.5 .
H49B C10 H49C 109.5 .
C9 C11 H50A 109.5 .
C9 C11 H50B 109.5 .
H50A C11 H50B 109.5 .
C9 C11 H50C 109.5 .
H50A C11 H50C 109.5 .
H50B C11 H50C 109.5 .
C8 C12 C13 113.6(7) .
C8 C12 C14 110.9(6) .
C13 C12 C14 109.5(6) .
C8 C12 H17 107.5 .
C13 C12 H17 107.5 .
C14 C12 H17 107.5 .
C12 C13 H47A 109.5 .
C12 C13 H47B 109.5 .
H47A C13 H47B 109.5 .
C12 C13 H47C 109.5 .
H47A C13 H47C 109.5 .
H47B C13 H47C 109.5 .
C12 C14 H48A 109.5 .
C12 C14 H48B 109.5 .
H48A C14 H48B 109.5 .
C12 C14 H48C 109.5 .
H48A C14 H48C 109.5 .
H48B C14 H48C 109.5 .
C16 C15 C20 122.9(6) .
C16 C15 N2 119.4(6) .
C20 C15 N2 117.5(6) .
C15 C16 C17 118.0(6) .
C15 C16 C21 122.3(6) .
C17 C16 C21 119.6(6) .
C18 C17 C16 121.4(7) .
C18 C17 H20 119.3 .
C16 C17 H20 119.3 .
C17 C18 C19 119.2(7) .
C17 C18 H21 120.4 .
C19 C18 H21 120.4 .
C18 C19 C20 121.9(7) .
C18 C19 H22 119.1 .
C20 C19 H22 119.1 .
C19 C20 C15 116.6(6) .
C19 C20 C24 119.1(6) .
C15 C20 C24 124.3(6) .
C16 C21 C22 110.3(6) .
C16 C21 C23 112.0(6) .
C22 C21 C23 110.7(6) .
C16 C21 H24 107.9 .
C22 C21 H24 107.9 .
C23 C21 H24 107.9 .
C21 C22 H25A 109.5 .
C21 C22 H25B 109.5 .
H25A C22 H25B 109.5 .
C21 C22 H25C 109.5 .
H25A C22 H25C 109.5 .
H25B C22 H25C 109.5 .
C21 C23 H26A 109.5 .
C21 C23 H26B 109.5 .
H26A C23 H26B 109.5 .
C21 C23 H26C 109.5 .
H26A C23 H26C 109.5 .
H26B C23 H26C 109.5 .
C20 C24 C26 111.7(6) .
C20 C24 C25 112.6(6) .
C26 C24 C25 109.7(6) .
C20 C24 H27 107.6 .
C26 C24 H27 107.6 .
C25 C24 H27 107.6 .
C24 C25 H29A 109.5 .
C24 C25 H29B 109.5 .
H29A C25 H29B 109.5 .
C24 C25 H29C 109.5 .
H29A C25 H29C 109.5 .
H29B C25 H29C 109.5 .
C24 C26 H28A 109.5 .
C24 C26 H28B 109.5 .
H28A C26 H28B 109.5 .
C24 C26 H28C 109.5 .
H28A C26 H28C 109.5 .
H28B C26 H28C 109.5 .
O1 C27 C28 111.1(6) .
O1 C27 C29 117.5(6) .
C28 C27 C29 131.2(6) .
O2 C28 C27 113.4(6) .
O2 C28 C36 117.8(6) .
C27 C28 C36 128.9(6) .
C30 C29 C34 119.8(6) .
C30 C29 C27 120.9(6) .
C34 C29 C27 119.2(6) .
C29 C30 C31 119.7(7) .
C29 C30 H31 120.2 .
C31 C30 H31 120.2 .
C32 C31 C30 121.1(7) .
C32 C31 H33 119.4 .
C30 C31 H33 119.4 .
C31 C32 C33 118.0(7) .
C31 C32 C35 121.2(7) .
C33 C32 C35 120.8(7) .
C34 C33 C32 121.9(7) .
C34 C33 H35 119.1 .
C32 C33 H35 119.1 .
C33 C34 C29 119.5(7) .
C33 C34 H32 120.2 .
C29 C34 H32 120.2 .
C32 C35 H36A 109.5 .
C32 C35 H36B 109.5 .
H36A C35 H36B 109.5 .
C32 C35 H36C 109.5 .
H36A C35 H36C 109.5 .
H36B C35 H36C 109.5 .
C41 C36 C37 118.5(6) .
C41 C36 C28 119.8(6) .
C37 C36 C28 121.7(6) .
C38 C37 C36 120.0(7) .
C38 C37 H37 120.0 .
C36 C37 H37 120.0 .
C37 C38 C39 121.9(7) .
C37 C38 H38 119.1 .
C39 C38 H38 119.1 .
C40 C39 C38 116.6(7) .
C40 C39 C42 122.1(7) .
C38 C39 C42 121.3(7) .
C41 C40 C39 122.8(7) .
C41 C40 H41 118.6 .
C39 C40 H41 118.6 .
C40 C41 C36 120.1(7) .
C40 C41 H40 120.0 .
C36 C41 H40 120.0 .
C39 C42 H43A 109.5 .
C39 C42 H43B 109.5 .
H43A C42 H43B 109.5 .
C39 C42 H43C 109.5 .
H43A C42 H43C 109.5 .
H43B C42 H43C 109.5 .
C44 C43 H44A 109.5 .
C44 C43 H44B 109.5 .
H44A C43 H44B 109.5 .
C44 C43 H44C 109.5 .
H44A C43 H44C 109.5 .
H44B C43 H44C 109.5 .
C45 C44 C43 120.9(11) .
C45 C44 H43D 107.1 .
C43 C44 H43D 107.1 .
C45 C44 H43E 107.1 .
C43 C44 H43E 107.1 .
H43D C44 H43E 106.8 .
C45 C45 C44 122.2(14) 3_657
C45 C45 H45A 106.8 3_657
C44 C45 H45A 106.8 .
C45 C45 H45B 106.8 3_657
C44 C45 H45B 106.8 .
H45A C45 H45B 106.6 .

loop_
_geom_bond_atom_site_label_1
_geom_bond_atom_site_label_2
_geom_bond_distance
_geom_bond_site_symmetry_2
W1 O1 1.955(5) .
W1 O2 2.014(4) .
W1 N1 2.016(6) .
W1 N2 2.038(5) .
W1 Cl2 2.3328(17) .
W1 Cl1 2.3515(17) .
O1 C27 1.365(7) .
O2 C28 1.332(7) .
N1 C1 1.375(8) .
N1 C3 1.470(8) .
N2 C2 1.388(8) .
N2 C15 1.468(8) .
C1 C2 1.354(9) .
C1 H8 0.9500 .
C2 H9 0.9500 .
C3 C4 1.412(10) .
C3 C8 1.418(10) .
C4 C5 1.397(9) .
C4 C9 1.537(9) .
C5 C6 1.366(10) .
C5 H14 0.9500 .
C6 C7 1.388(11) .
C6 H13 0.9500 .
C7 C8 1.384(10) .
C7 H12 0.9500 .
C8 C12 1.514(10) .
C9 C11 1.536(9) .
C9 C10 1.543(9) .
C9 H15 1.0000 .
C10 H49A 0.9800 .
C10 H49B 0.9800 .
C10 H49C 0.9800 .
C11 H50A 0.9800 .
C11 H50B 0.9800 .
C11 H50C 0.9800 .
C12 C13 1.531(10) .
C12 C14 1.538(11) .
C12 H17 1.0000 .
C13 H47A 0.9800 .
C13 H47B 0.9800 .
C13 H47C 0.9800 .
C14 H48A 0.9800 .
C14 H48B 0.9800 .
C14 H48C 0.9800 .
C15 C16 1.391(9) .
C15 C20 1.410(9) .
C16 C17 1.402(9) .
C16 C21 1.536(10) .
C17 C18 1.381(10) .
C17 H20 0.9500 .
C18 C19 1.400(10) .
C18 H21 0.9500 .
C19 C20 1.404(9) .
C19 H22 0.9500 .
C20 C24 1.509(9) .
C21 C22 1.538(10) .
C21 C23 1.540(9) .
C21 H24 1.0000 .
C22 H25A 0.9800 .
C22 H25B 0.9800 .
C22 H25C 0.9800 .
C23 H26A 0.9800 .
C23 H26B 0.9800 .
C23 H26C 0.9800 .
C24 C26 1.535(10) .
C24 C25 1.537(9) .
C24 H27 1.0000 .
C25 H29A 0.9800 .
C25 H29B 0.9800 .
C25 H29C 0.9800 .
C26 H28A 0.9800 .
C26 H28B 0.9800 .
C26 H28C 0.9800 .
C27 C28 1.383(9) .
C27 C29 1.464(9) .
C28 C36 1.473(9) .
C29 C30 1.387(9) .
C29 C34 1.400(9) .
C30 C31 1.399(10) .
C30 H31 0.9500 .
C31 C32 1.388(10) .
C31 H33 0.9500 .
C32 C33 1.396(10) .
C32 C35 1.518(10) .
C33 C34 1.375(10) .
C33 H35 0.9500 .
C34 H32 0.9500 .
C35 H36A 0.9800 .
C35 H36B 0.9800 .
C35 H36C 0.9800 .
C36 C41 1.398(9) .
C36 C37 1.398(9) .
C37 C38 1.383(9) .
C37 H37 0.9500 .
C38 C39 1.406(10) .
C38 H38 0.9500 .
C39 C40 1.381(10) .
C39 C42 1.513(10) .
C40 C41 1.376(9) .
C40 H41 0.9500 .
C41 H40 0.9500 .
C42 H43A 0.9800 .
C42 H43B 0.9800 .
C42 H43C 0.9800 .
C43 C44 1.477(15) .
C43 H44A 0.9800 .
C43 H44B 0.9800 .
C43 H44C 0.9800 .
C44 C45 1.442(15) .
C44 H43D 0.9900 .
C44 H43E 0.9900 .
C45 C45 1.44(2) 3_657
C45 H45A 0.9900 .
C45 H45B 0.9900 .

loop_
_geom_torsion_atom_site_label_1
_geom_torsion_atom_site_label_2
_geom_torsion_atom_site_label_3
_geom_torsion_atom_site_label_4
_geom_torsion
_geom_torsion_site_symmetry_4
O2 W1 O1 C27 -0.7(4) .
N1 W1 O1 C27 101.0(5) .
N2 W1 O1 C27 175.4(4) .
Cl2 W1 O1 C27 10.3(7) .
Cl1 W1 O1 C27 -98.9(4) .
O1 W1 O2 C28 0.7(4) .
N1 W1 O2 C28 -83.1(4) .
Cl2 W1 O2 C28 -175.0(4) .
Cl1 W1 O2 C28 87.4(4) .
O1 W1 N1 C1 127.4(5) .
O2 W1 N1 C1 -158.9(5) .
N2 W1 N1 C1 16.2(5) .
Cl2 W1 N1 C1 -75.7(5) .
Cl1 W1 N1 C1 49.1(8) .
O1 W1 N1 C3 -39.9(5) .
O2 W1 N1 C3 33.8(5) .
N2 W1 N1 C3 -151.1(6) .
Cl2 W1 N1 C3 117.0(5) .
Cl1 W1 N1 C3 -118.2(6) .
O1 W1 N2 C2 -98.3(5) .
N1 W1 N2 C2 -16.7(5) .
Cl2 W1 N2 C2 75.9(5) .
Cl1 W1 N2 C2 174.2(5) .
O1 W1 N2 C15 87.1(6) .
N1 W1 N2 C15 168.7(6) .
Cl2 W1 N2 C15 -98.7(6) .
Cl1 W1 N2 C15 -0.4(6) .
C3 N1 C1 C2 155.0(6) .
W1 N1 C1 C2 -13.2(8) .
N1 C1 C2 N2 -1.4(9) .
C15 N2 C2 C1 -169.2(6) .
W1 N2 C2 C1 15.1(8) .
C1 N1 C3 C4 -71.5(8) .
W1 N1 C3 C4 95.6(7) .
C1 N1 C3 C8 107.0(7) .
W1 N1 C3 C8 -85.8(7) .
C8 C3 C4 C5 2.4(10) .
N1 C3 C4 C5 -179.0(6) .
C8 C3 C4 C9 -175.0(6) .
N1 C3 C4 C9 3.5(10) .
C3 C4 C5 C6 -1.1(10) .
C9 C4 C5 C6 176.4(7) .
C4 C5 C6 C7 -0.3(11) .
C5 C6 C7 C8 0.5(12) .
C6 C7 C8 C3 0.8(11) .
C6 C7 C8 C12 -173.5(7) .
C4 C3 C8 C7 -2.3(10) .
N1 C3 C8 C7 179.2(6) .
C4 C3 C8 C12 172.0(6) .
N1 C3 C8 C12 -6.5(10) .
C5 C4 C9 C11 -75.0(8) .
C3 C4 C9 C11 102.4(8) .
C5 C4 C9 C10 48.9(8) .
C3 C4 C9 C10 -133.7(7) .
C7 C8 C12 C13 -26.2(10) .
C3 C8 C12 C13 159.9(7) .
C7 C8 C12 C14 97.6(8) .
C3 C8 C12 C14 -76.4(9) .
C2 N2 C15 C16 -73.0(8) .
W1 N2 C15 C16 101.7(7) .
C2 N2 C15 C20 101.5(7) .
W1 N2 C15 C20 -83.8(8) .
C20 C15 C16 C17 -2.1(10) .
N2 C15 C16 C17 172.1(6) .
C20 C15 C16 C21 174.5(6) .
N2 C15 C16 C21 -11.3(10) .
C15 C16 C17 C18 -0.6(10) .
C21 C16 C17 C18 -177.2(6) .
C16 C17 C18 C19 2.0(11) .
C17 C18 C19 C20 -1.0(11) .
C18 C19 C20 C15 -1.5(10) .
C18 C19 C20 C24 179.1(6) .
C16 C15 C20 C19 3.0(10) .
N2 C15 C20 C19 -171.3(6) .
C16 C15 C20 C24 -177.5(6) .
N2 C15 C20 C24 8.1(10) .
C15 C16 C21 C22 -101.0(8) .
C17 C16 C21 C22 75.6(8) .
C15 C16 C21 C23 135.4(7) .
C17 C16 C21 C23 -48.1(9) .
C19 C20 C24 C26 64.0(8) .
C15 C20 C24 C26 -115.4(8) .
C19 C20 C24 C25 -59.9(9) .
C15 C20 C24 C25 120.7(7) .
W1 O1 C27 C28 0.6(7) .
W1 O1 C27 C29 -174.8(4) .
W1 O2 C28 C27 -0.6(7) .
W1 O2 C28 C36 179.2(4) .
O1 C27 C28 O2 0.0(8) .
C29 C27 C28 O2 174.6(6) .
O1 C27 C28 C36 -179.7(6) .
C29 C27 C28 C36 -5.2(12) .
O1 C27 C29 C30 -59.3(9) .
C28 C27 C29 C30 126.4(8) .
O1 C27 C29 C34 116.4(7) .
C28 C27 C29 C34 -57.9(10) .
C34 C29 C30 C31 0.0(11) .
C27 C29 C30 C31 175.7(7) .
C29 C30 C31 C32 -0.5(11) .
C30 C31 C32 C33 -0.3(11) .
C30 C31 C32 C35 -177.7(7) .
C31 C32 C33 C34 1.5(11) .
C35 C32 C33 C34 178.9(7) .
C32 C33 C34 C29 -1.9(11) .
C30 C29 C34 C33 1.2(10) .
C27 C29 C34 C33 -174.6(6) .
O2 C28 C36 C41 -23.0(9) .
C27 C28 C36 C41 156.8(7) .
O2 C28 C36 C37 155.2(6) .
C27 C28 C36 C37 -25.0(11) .
C41 C36 C37 C38 -3.4(10) .
C28 C36 C37 C38 178.3(6) .
C36 C37 C38 C39 1.2(11) .
C37 C38 C39 C40 1.0(11) .
C37 C38 C39 C42 -179.2(7) .
C38 C39 C40 C41 -0.9(11) .
C42 C39 C40 C41 179.3(7) .
C39 C40 C41 C36 -1.4(12) .
C37 C36 C41 C40 3.6(11) .
C28 C36 C41 C40 -178.2(6) .
C43 C44 C45 C45 -180.0(14) 3_657
